data_7228147
loop_
_publ_author_name
'Kumar, Vineet'
'Thaimattam, Ram'
'Dutta, Sanjay'
'Munshi, Parthapratim'
'Ramanan, A.'

_publ_section_title
;
 Structural landscape of multicomponent solids based on sulfa drugs
;
_journal_name_full CrystEngComm
_journal_paper_doi 10.1039/C7CE00217C
_journal_year 2017
_chemical_formula_moiety 'C14 H10 F3 N O2, C12 H14 N4 O2 S'
_chemical_formula_sum 'C26 H24 F3 N5 O4 S'
_chemical_formula_weight 559.56
_chemical_name_systematic
;  
?
;
_space_group_IT_number 61
_symmetry_cell_setting orthorhombic
_symmetry_space_group_name_Hall '-P 2ac 2ab'
_symmetry_space_group_name_H-M 'P b c a'
_atom_sites_solution_hydrogens geom
_atom_sites_solution_primary direct
_atom_sites_solution_secondary difmap
_audit_creation_method 'SHELXTL-NT2000 ver.6.12'
_audit_update_record
;
2016-10-18 deposited with the CCDC.
2017-04-28 downloaded from the CCDC.
;
_cell_angle_alpha 90.00
_cell_angle_beta 90.00
_cell_angle_gamma 90.00
_cell_formula_units_Z 8
_cell_length_a 15.889(2)
_cell_length_b 14.854(2)
_cell_length_c 22.217(3)
_cell_measurement_reflns_used 1165
_cell_measurement_temperature 298(2)
_cell_measurement_theta_max 20.88
_cell_measurement_theta_min 2.66
_cell_volume 5243.5(12)
_computing_cell_refinement 'Bruker SMART'
_computing_data_collection 'Bruker SMART'
_computing_data_reduction 'Bruker SAINT'
_computing_molecular_graphics 'Bruker SHELXTL'
_computing_publication_material 'Bruker SHELXTL'
_computing_structure_refinement 'SHELXL-97 (Sheldrick, 1997)'
_computing_structure_solution 'SHELXS-97 (Sheldrick, 1990)'
_diffrn_ambient_temperature 298(2)
_diffrn_measured_fraction_theta_full 0.999
_diffrn_measured_fraction_theta_max 0.999
_diffrn_measurement_device_type 'CCD area detector'
_diffrn_measurement_method 'phi and omega scans'
_diffrn_radiation_monochromator graphite
_diffrn_radiation_source 'fine-focus sealed tube'
_diffrn_radiation_type MoK\a
_diffrn_radiation_wavelength 0.71073
_diffrn_reflns_av_R_equivalents 0.0571
_diffrn_reflns_av_sigmaI/netI 0.0579
_diffrn_reflns_limit_h_max 18
_diffrn_reflns_limit_h_min -9
_diffrn_reflns_limit_k_max 17
_diffrn_reflns_limit_k_min -17
_diffrn_reflns_limit_l_max 26
_diffrn_reflns_limit_l_min -25
_diffrn_reflns_number 21212
_diffrn_reflns_theta_full 25.00
_diffrn_reflns_theta_max 25.00
_diffrn_reflns_theta_min 1.83
_exptl_absorpt_coefficient_mu 0.187
_exptl_absorpt_correction_T_max .997
_exptl_absorpt_correction_T_min .796
_exptl_absorpt_correction_type multi-scan
_exptl_absorpt_process_details '(SADABS; Bruker, 2000)'
_exptl_crystal_colour colorless
_exptl_crystal_density_diffrn 1.418
_exptl_crystal_density_method 'not measured'
_exptl_crystal_description block
_exptl_crystal_F_000 2320
_exptl_crystal_size_max .57
_exptl_crystal_size_mid .27
_exptl_crystal_size_min .18
_refine_diff_density_max 0.843
_refine_diff_density_min -0.600
_refine_diff_density_rms 0.066
_refine_ls_extinction_method none
_refine_ls_goodness_of_fit_ref 1.024
_refine_ls_hydrogen_treatment constr
_refine_ls_matrix_type full
_refine_ls_number_parameters 355
_refine_ls_number_reflns 4585
_refine_ls_number_restraints 0
_refine_ls_restrained_S_all 1.024
_refine_ls_R_factor_all 0.1031
_refine_ls_R_factor_gt 0.0671
_refine_ls_shift/su_max 0.000
_refine_ls_shift/su_mean 0.000
_refine_ls_structure_factor_coef Fsqd
_refine_ls_weighting_details 'calc w=1/[\s^2^(Fo^2^)+(0.1301P)^2^+2.9315P] where P=(Fo^2^+2Fc^2^)/3'
_refine_ls_weighting_scheme calc
_refine_ls_wR_factor_gt 0.1970
_refine_ls_wR_factor_ref 0.2242
_reflns_number_gt 3050
_reflns_number_total 4609
_reflns_threshold_expression >2sigma(I)
_cod_data_source_file c7ce00217c2.cif
_cod_data_source_block ddv2rm
_cod_original_cell_volume 5243.3(13)
_cod_original_sg_symbol_Hall -P2ac2ab
_cod_original_sg_symbol_H-M Pbca
_cod_database_code 7228147

loop_
_symmetry_equiv_pos_as_xyz
'x, y, z'
'-x+1/2, -y, z+1/2'
'-x, y+1/2, -z+1/2'
'x+1/2, -y+1/2, -z'
'-x, -y, -z'
'x-1/2, y, -z-1/2'
'x, -y-1/2, z-1/2'
'-x-1/2, y-1/2, z'

loop_
_atom_site_label
_atom_site_type_symbol
_atom_site_fract_x
_atom_site_fract_y
_atom_site_fract_z
_atom_site_U_iso_or_equiv
_atom_site_adp_type
_atom_site_occupancy
_atom_site_symmetry_multiplicity
_atom_site_calc_flag
_atom_site_refinement_flags
S1 S 1.10541(6) -0.04822(6) 0.19303(4) 0.0428(3) Uani 1 1 d .
O2 O 1.05858(18) -0.08270(19) 0.24241(13) 0.0576(8) Uani 1 1 d .
O1 O 1.18842(17) -0.08137(19) 0.18179(14) 0.0588(8) Uani 1 1 d .
N4 N 0.94852(18) -0.08182(19) 0.06143(14) 0.0402(7) Uani 1 1 d .
N3 N 0.92279(19) -0.0242(2) 0.16015(14) 0.0415(8) Uani 1 1 d .
N2 N 1.05571(18) -0.0731(2) 0.13032(14) 0.0447(8) Uani 1 1 d .
H200 H 1.0853 -0.0977 0.1024 0.054 Uiso 1 1 calc R
C1 C 0.9719(2) -0.0588(2) 0.11744(17) 0.0387(9) Uani 1 1 d .
C2 C 1.0507(2) 0.2081(3) 0.23273(18) 0.0492(10) Uani 1 1 d .
H2 H 1.0092 0.2392 0.2536 0.059 Uiso 1 1 calc R
C3 C 1.1089(2) 0.0695(2) 0.19843(15) 0.0383(9) Uani 1 1 d .
C4 C 1.1791(3) 0.2071(3) 0.17666(18) 0.0482(10) Uani 1 1 d .
H4 H 1.2243 0.2375 0.1595 0.058 Uiso 1 1 calc R
C5 C 0.8129(2) -0.0319(3) 0.08837(19) 0.0495(10) Uani 1 1 d .
H5 H 0.7570 -0.0210 0.0781 0.059 Uiso 1 1 calc R
C6 C 0.8672(2) -0.0688(2) 0.04712(18) 0.0430(9) Uani 1 1 d .
C7 C 1.1755(2) 0.1157(3) 0.17270(17) 0.0459(10) Uani 1 1 d .
H7 H 1.2177 0.0843 0.1527 0.055 Uiso 1 1 calc R
C8 C 1.1164(2) 0.2559(3) 0.20582(16) 0.0433(9) Uani 1 1 d .
C9 C 0.8418(2) -0.0109(2) 0.14536(19) 0.0448(10) Uani 1 1 d .
N1 N 1.1192(2) 0.3477(2) 0.20879(16) 0.0607(10) Uani 1 1 d .
H1A H 1.1603 0.3765 0.1924 0.073 Uiso 1 1 calc R
H1B H 1.0799 0.3768 0.2270 0.073 Uiso 1 1 calc R
C10 C 1.0463(2) 0.1159(3) 0.22899(18) 0.0467(10) Uani 1 1 d .
H10 H 1.0019 0.0849 0.2467 0.056 Uiso 1 1 calc R
C11 C 0.7865(3) 0.0274(3) 0.1932(2) 0.0603(12) Uani 1 1 d .
H11A H 0.7549 -0.0202 0.2118 0.090 Uiso 1 1 calc R
H11B H 0.7484 0.0702 0.1757 0.090 Uiso 1 1 calc R
H11C H 0.8205 0.0569 0.2230 0.090 Uiso 1 1 calc R
C12 C 0.8400(3) -0.0944(3) -0.0150(2) 0.0649(13) Uani 1 1 d .
H12A H 0.8699 -0.0586 -0.0439 0.097 Uiso 1 1 calc R
H12B H 0.7806 -0.0840 -0.0193 0.097 Uiso 1 1 calc R
H12C H 0.8519 -0.1569 -0.0218 0.097 Uiso 1 1 calc R
O3 O 0.15236(17) 0.8665(2) 1.02857(13) 0.0568(8) Uani 1 1 d .
O4 O 0.04013(18) 0.8565(2) 0.96971(13) 0.0615(8) Uani 1 1 d .
H4A H 0.0167 0.8739 1.0005 0.092 Uiso 1 1 calc R
N5 N 0.3010(2) 0.8351(3) 0.97719(15) 0.0578(10) Uani 1 1 d .
H5A H 0.2704 0.8488 1.0078 0.069 Uiso 1 1 calc R
C13 C 0.2568(2) 0.8007(2) 0.92958(17) 0.0442(9) Uani 1 1 d .
C14 C 0.1679(2) 0.8082(2) 0.92914(17) 0.0426(9) Uani 1 1 d .
C15 C 0.1205(2) 0.8460(2) 0.98009(18) 0.0446(9) Uani 1 1 d .
C16 C 0.4162(3) 0.8606(3) 1.0436(2) 0.0596(12) Uani 1 1 d .
H16 H 0.3790 0.8532 1.0755 0.072 Uiso 1 1 calc R
C17 C 0.2485(3) 0.7244(3) 0.83380(19) 0.0572(12) Uani 1 1 d .
H17 H 0.2756 0.6948 0.8024 0.069 Uiso 1 1 calc R
C18 C 0.2954(3) 0.7568(3) 0.88107(18) 0.0501(10) Uani 1 1 d .
H18 H 0.3536 0.7496 0.8808 0.060 Uiso 1 1 calc R
C19 C 0.3869(2) 0.8519(3) 0.98504(19) 0.0510(10) Uani 1 1 d .
C20 C 0.4437(3) 0.8641(3) 0.9378(2) 0.0573(11) Uani 1 1 d .
H20 H 0.4252 0.8614 0.8981 0.069 Uiso 1 1 calc R
C21 C 0.1230(3) 0.7758(3) 0.87935(18) 0.0512(10) Uani 1 1 d .
H21 H 0.0648 0.7823 0.8784 0.061 Uiso 1 1 calc R
C22 C 0.4990(3) 0.8799(3) 1.0551(2) 0.0660(13) Uani 1 1 d .
H22 H 0.5171 0.8870 1.0946 0.079 Uiso 1 1 calc R
C23 C 0.5274(3) 0.8803(3) 0.9503(2) 0.0621(12) Uani 1 1 d .
C24 C 0.1629(3) 0.7346(3) 0.8318(2) 0.0631(12) Uani 1 1 d .
H24 H 0.1322 0.7141 0.7989 0.076 Uiso 1 1 calc R
C25 C 0.5557(3) 0.8889(3) 1.0084(2) 0.0688(13) Uani 1 1 d .
H25 H 0.6121 0.9006 1.0162 0.083 Uiso 1 1 calc R
F3 F 0.5604(3) 0.9414(4) 0.85633(19) 0.1482(18) Uani 1 1 d .
F1 F 0.6556(2) 0.9265(6) 0.9119(2) 0.231(4) Uani 1 1 d .
C26 C 0.5867(3) 0.8868(6) 0.8997(3) 0.095(2) Uani 1 1 d .
F2 F 0.5995(4) 0.8166(4) 0.8709(3) 0.238(4) Uani 1 1 d .

loop_
_atom_site_aniso_label
_atom_site_aniso_U_11
_atom_site_aniso_U_22
_atom_site_aniso_U_33
_atom_site_aniso_U_23
_atom_site_aniso_U_13
_atom_site_aniso_U_12
S1 0.0419(6) 0.0436(6) 0.0429(6) 0.0006(4) -0.0069(4) 0.0055(4)
O2 0.0686(19) 0.0562(17) 0.0479(17) 0.0117(14) -0.0044(14) 0.0004(14)
O1 0.0459(16) 0.0543(17) 0.076(2) -0.0065(15) -0.0166(15) 0.0144(13)
N4 0.0408(18) 0.0397(16) 0.0401(18) -0.0005(14) -0.0019(14) -0.0034(13)
N3 0.0425(18) 0.0451(18) 0.0371(18) 0.0016(14) 0.0068(14) 0.0052(14)
N2 0.0358(17) 0.0547(19) 0.0436(19) -0.0101(15) -0.0002(14) 0.0075(14)
C1 0.038(2) 0.0346(19) 0.044(2) 0.0016(16) 0.0006(17) -0.0010(15)
C2 0.044(2) 0.050(2) 0.053(3) -0.0113(19) 0.0035(19) 0.0050(18)
C3 0.038(2) 0.046(2) 0.032(2) -0.0002(16) -0.0046(16) 0.0036(16)
C4 0.049(2) 0.050(2) 0.045(2) 0.0001(18) 0.0058(19) -0.0052(19)
C5 0.036(2) 0.051(2) 0.062(3) 0.010(2) -0.0040(19) 0.0003(17)
C6 0.040(2) 0.041(2) 0.049(2) 0.0081(17) -0.0054(18) -0.0019(17)
C7 0.045(2) 0.055(2) 0.037(2) -0.0045(18) 0.0030(18) 0.0050(18)
C8 0.046(2) 0.048(2) 0.036(2) -0.0004(17) -0.0100(17) 0.0030(18)
C9 0.044(2) 0.037(2) 0.054(3) 0.0116(18) 0.0098(19) 0.0020(17)
N1 0.067(2) 0.047(2) 0.068(2) -0.0047(18) 0.0012(19) 0.0013(17)
C10 0.041(2) 0.051(2) 0.048(2) -0.0055(18) 0.0059(18) -0.0026(18)
C11 0.054(3) 0.059(3) 0.068(3) 0.008(2) 0.019(2) 0.014(2)
C12 0.056(3) 0.079(3) 0.060(3) -0.007(2) -0.019(2) 0.000(2)
O3 0.0473(17) 0.079(2) 0.0443(18) -0.0123(15) 0.0050(14) -0.0016(14)
O4 0.0477(17) 0.084(2) 0.0523(19) -0.0178(16) 0.0047(14) 0.0028(15)
N5 0.046(2) 0.083(3) 0.045(2) -0.0098(19) 0.0088(17) 0.0032(18)
C13 0.048(2) 0.041(2) 0.043(2) 0.0022(17) 0.0072(19) 0.0011(17)
C14 0.051(2) 0.038(2) 0.039(2) -0.0016(17) 0.0093(18) -0.0031(17)
C15 0.043(2) 0.043(2) 0.047(2) -0.0007(18) 0.0051(19) -0.0053(17)
C16 0.064(3) 0.061(3) 0.054(3) -0.002(2) 0.001(2) 0.002(2)
C17 0.078(3) 0.045(2) 0.049(3) -0.0061(19) 0.019(2) 0.004(2)
C18 0.056(2) 0.044(2) 0.051(3) 0.0015(19) 0.011(2) 0.0044(19)
C19 0.043(2) 0.059(3) 0.051(3) 0.001(2) 0.0014(19) 0.0082(19)
C20 0.050(3) 0.077(3) 0.045(3) 0.001(2) 0.000(2) 0.008(2)
C21 0.051(2) 0.058(3) 0.045(2) -0.007(2) 0.0041(19) -0.0062(19)
C22 0.067(3) 0.073(3) 0.059(3) 0.001(2) -0.011(3) 0.005(2)
C23 0.041(2) 0.082(3) 0.063(3) 0.000(2) 0.003(2) 0.007(2)
C24 0.078(3) 0.062(3) 0.050(3) -0.016(2) 0.001(2) -0.008(2)
C25 0.050(3) 0.077(3) 0.079(4) -0.002(3) -0.012(3) 0.005(2)
F3 0.139(4) 0.218(5) 0.088(3) 0.013(3) 0.044(3) -0.031(3)
F1 0.059(2) 0.515(12) 0.118(4) -0.052(5) 0.031(2) -0.075(4)
C26 0.048(3) 0.159(6) 0.079(4) 0.003(4) 0.015(3) 0.006(4)
F2 0.289(8) 0.138(4) 0.285(8) -0.034(4) 0.230(7) 0.015(4)

loop_
_atom_type_symbol
_atom_type_description
_atom_type_scat_dispersion_real
_atom_type_scat_dispersion_imag
_atom_type_scat_source
C C 0.0033 0.0016 'International Tables Vol C Tables 4.2.6.8 and 6.1.1.4'
H H 0.0000 0.0000 'International Tables Vol C Tables 4.2.6.8 and 6.1.1.4'
N N 0.0061 0.0033 'International Tables Vol C Tables 4.2.6.8 and 6.1.1.4'
O O 0.0106 0.0060 'International Tables Vol C Tables 4.2.6.8 and 6.1.1.4'
F F 0.0171 0.0103 'International Tables Vol C Tables 4.2.6.8 and 6.1.1.4'
S S 0.1246 0.1234 'International Tables Vol C Tables 4.2.6.8 and 6.1.1.4'

loop_
_geom_angle_atom_site_label_1
_geom_angle_atom_site_label_2
_geom_angle_atom_site_label_3
_geom_angle
O2 S1 O1 119.58(18)
O2 S1 N2 108.77(17)
O1 S1 N2 102.58(16)
O2 S1 C3 108.86(17)
O1 S1 C3 109.03(17)
N2 S1 C3 107.30(16)
C1 N4 C6 116.7(3)
C1 N3 C9 116.4(3)
C1 N2 S1 127.3(3)
C1 N2 H200 116.4
S1 N2 H200 116.4
N3 C1 N4 126.6(3)
N3 C1 N2 118.5(3)
N4 C1 N2 114.9(3)
C10 C2 C8 121.3(4)
C10 C2 H2 119.4
C8 C2 H2 119.4
C7 C3 C10 120.3(4)
C7 C3 S1 119.4(3)
C10 C3 S1 120.4(3)
C7 C4 C8 121.3(4)
C7 C4 H4 119.4
C8 C4 H4 119.4
C6 C5 C9 119.4(4)
C6 C5 H5 120.3
C9 C5 H5 120.3
N4 C6 C5 120.3(4)
N4 C6 C12 117.4(4)
C5 C6 C12 122.4(4)
C4 C7 C3 119.9(4)
C4 C7 H7 120.0
C3 C7 H7 120.0
N1 C8 C4 121.3(4)
N1 C8 C2 120.7(4)
C4 C8 C2 118.0(4)
N3 C9 C5 120.7(4)
N3 C9 C11 116.5(4)
C5 C9 C11 122.8(4)
C8 N1 H1A 120.0
C8 N1 H1B 120.0
H1A N1 H1B 120.0
C2 C10 C3 119.2(4)
C2 C10 H10 120.4
C3 C10 H10 120.4
C9 C11 H11A 109.5
C9 C11 H11B 109.5
H11A C11 H11B 109.5
C9 C11 H11C 109.5
H11A C11 H11C 109.5
H11B C11 H11C 109.5
C6 C12 H12A 109.5
C6 C12 H12B 109.5
H12A C12 H12B 109.5
C6 C12 H12C 109.5
H12A C12 H12C 109.5
H12B C12 H12C 109.5
C15 O4 H4A 109.5
C13 N5 C19 131.6(3)
C13 N5 H5A 114.2
C19 N5 H5A 114.2
N5 C13 C18 122.9(4)
N5 C13 C14 119.2(3)
C18 C13 C14 117.9(4)
C21 C14 C13 119.0(3)
C21 C14 C15 118.5(4)
C13 C14 C15 122.4(4)
O3 C15 O4 121.9(4)
O3 C15 C14 123.9(4)
O4 C15 C14 114.2(4)
C22 C16 C19 121.1(4)
C22 C16 H16 119.4
C19 C16 H16 119.4
C24 C17 C18 121.6(4)
C24 C17 H17 119.2
C18 C17 H17 119.2
C17 C18 C13 120.9(4)
C17 C18 H18 119.6
C13 C18 H18 119.6
C16 C19 C20 118.4(4)
C16 C19 N5 117.4(4)
C20 C19 N5 124.1(4)
C23 C20 C19 119.6(4)
C23 C20 H20 120.2
C19 C20 H20 120.2
C24 C21 C14 121.6(4)
C24 C21 H21 119.2
C14 C21 H21 119.2
C16 C22 C25 120.4(5)
C16 C22 H22 119.8
C25 C22 H22 119.8
C25 C23 C20 121.4(4)
C25 C23 C26 120.2(5)
C20 C23 C26 118.4(5)
C17 C24 C21 118.8(4)
C17 C24 H24 120.6
C21 C24 H24 120.6
C23 C25 C22 118.9(4)
C23 C25 H25 120.5
C22 C25 H25 120.5
F2 C26 F1 111.1(6)
F2 C26 F3 101.0(6)
F1 C26 F3 98.2(7)
F2 C26 C23 116.4(6)
F1 C26 C23 114.8(6)
F3 C26 C23 113.1(5)

loop_
_geom_bond_atom_site_label_1
_geom_bond_atom_site_label_2
_geom_bond_distance
S1 O2 1.421(3)
S1 O1 1.430(3)
S1 N2 1.643(3)
S1 C3 1.754(4)
N4 C1 1.343(5)
N4 C6 1.344(5)
N3 C1 1.332(4)
N3 C9 1.342(5)
N2 C1 1.378(4)
N2 H200 0.8600
C2 C10 1.373(5)
C2 C8 1.397(5)
C2 H2 0.9300
C3 C7 1.384(5)
C3 C10 1.388(5)
C4 C7 1.362(5)
C4 C8 1.391(5)
C4 H4 0.9300
C5 C6 1.374(5)
C5 C9 1.383(6)
C5 H5 0.9300
C6 C12 1.496(6)
C7 H7 0.9300
C8 N1 1.367(5)
C9 C11 1.493(5)
N1 H1A 0.8600
N1 H1B 0.8600
C10 H10 0.9300
C11 H11A 0.9600
C11 H11B 0.9600
C11 H11C 0.9600
C12 H12A 0.9600
C12 H12B 0.9600
C12 H12C 0.9600
O3 C15 1.228(4)
O4 C15 1.307(5)
O4 H4A 0.8200
N5 C13 1.369(5)
N5 C19 1.399(5)
N5 H5A 0.8600
C13 C18 1.401(5)
C13 C14 1.416(5)
C14 C21 1.402(5)
C14 C15 1.471(5)
C16 C22 1.371(6)
C16 C19 1.387(6)
C16 H16 0.9300
C17 C24 1.370(6)
C17 C18 1.375(6)
C17 H17 0.9300
C18 H18 0.9300
C19 C20 1.396(6)
C20 C23 1.379(6)
C20 H20 0.9300
C21 C24 1.375(6)
C21 H21 0.9300
C22 C25 1.380(7)
C22 H22 0.9300
C23 C25 1.374(7)
C23 C26 1.471(7)
C24 H24 0.9300
C25 H25 0.9300
F3 C26 1.328(7)
F1 C26 1.273(8)
C26 F2 1.241(8)

loop_
_geom_torsion_atom_site_label_1
_geom_torsion_atom_site_label_2
_geom_torsion_atom_site_label_3
_geom_torsion_atom_site_label_4
_geom_torsion
O2 S1 N2 C1 49.9(4)
O1 S1 N2 C1 177.5(3)
C3 S1 N2 C1 -67.7(4)
C9 N3 C1 N4 -0.2(5)
C9 N3 C1 N2 179.5(3)
C6 N4 C1 N3 -0.2(5)
C6 N4 C1 N2 -179.9(3)
S1 N2 C1 N3 -2.7(5)
S1 N2 C1 N4 177.0(3)
O2 S1 C3 C7 153.6(3)
O1 S1 C3 C7 21.6(3)
N2 S1 C3 C7 -88.8(3)
O2 S1 C3 C10 -25.4(3)
O1 S1 C3 C10 -157.4(3)
N2 S1 C3 C10 92.2(3)
C1 N4 C6 C5 1.4(5)
C1 N4 C6 C12 -179.8(3)
C9 C5 C6 N4 -2.1(6)
C9 C5 C6 C12 179.1(4)
C8 C4 C7 C3 -0.5(6)
C10 C3 C7 C4 -0.9(6)
S1 C3 C7 C4 -179.9(3)
C7 C4 C8 N1 -178.7(4)
C7 C4 C8 C2 2.0(6)
C10 C2 C8 N1 178.6(4)
C10 C2 C8 C4 -2.1(6)
C1 N3 C9 C5 -0.6(5)
C1 N3 C9 C11 179.7(3)
C6 C5 C9 N3 1.7(6)
C6 C5 C9 C11 -178.6(4)
C8 C2 C10 C3 0.7(6)
C7 C3 C10 C2 0.8(6)
S1 C3 C10 C2 179.8(3)
C19 N5 C13 C18 14.0(7)
C19 N5 C13 C14 -166.9(4)
N5 C13 C14 C21 177.8(4)
C18 C13 C14 C21 -3.1(5)
N5 C13 C14 C15 -4.5(6)
C18 C13 C14 C15 174.7(3)
C21 C14 C15 O3 171.1(4)
C13 C14 C15 O3 -6.6(6)
C21 C14 C15 O4 -8.9(5)
C13 C14 C15 O4 173.3(3)
C24 C17 C18 C13 0.9(6)
N5 C13 C18 C17 -179.1(4)
C14 C13 C18 C17 1.7(6)
C22 C16 C19 C20 -0.6(6)
C22 C16 C19 N5 -178.0(4)
C13 N5 C19 C16 -160.5(4)
C13 N5 C19 C20 22.3(7)
C16 C19 C20 C23 2.9(6)
N5 C19 C20 C23 -179.9(4)
C13 C14 C21 C24 1.9(6)
C15 C14 C21 C24 -175.9(4)
C19 C16 C22 C25 -1.6(7)
C19 C20 C23 C25 -3.1(7)
C19 C20 C23 C26 175.9(5)
C18 C17 C24 C21 -2.1(7)
C14 C21 C24 C17 0.7(7)
C20 C23 C25 C22 0.8(7)
C26 C23 C25 C22 -178.1(5)
C16 C22 C25 C23 1.5(7)
C25 C23 C26 F2 111.7(7)
C20 C23 C26 F2 -67.3(9)
C25 C23 C26 F1 -20.3(10)
C20 C23 C26 F1 160.7(7)
C25 C23 C26 F3 -132.0(6)
C20 C23 C26 F3 49.0(8)
